data_7029938
loop_
_publ_author_name
'Chernyshev, Alexander N.'
'Bokach, Nadezhda A.'
'Gushchin, Pavel V.'
'Haukka, Matti'
'Kukushkin, Vadim Yu'

_publ_section_title
;
 Reactions of platinum(IV)-bound nitriles with isomeric nitroanilines:
 addition vs. substitution.
;
_journal_issue 41
_journal_name_full 'Dalton transactions (Cambridge, England : 2003)'
_journal_page_first 12857
_journal_page_last 12864
_journal_paper_doi 10.1039/c2dt30986f
_journal_volume 41
_journal_year 2012
_chemical_formula_moiety 'C12 H15 Cl4 N4 O2 Pt'
_chemical_formula_sum 'C12 H15 Cl4 N4 O2 Pt'
_chemical_formula_weight 584.17
_chemical_name_systematic
;
?
;
_space_group_IT_number 14
_symmetry_cell_setting monoclinic
_symmetry_space_group_name_Hall '-P 2ybc'
_symmetry_space_group_name_H-M 'P 1 21/c 1'
_atom_sites_solution_hydrogens mixed
_atom_sites_solution_primary direct
_atom_sites_solution_secondary difmap
_audit_creation_method SHELXL-97
_cell_angle_alpha 90.00
_cell_angle_beta 104.787(3)
_cell_angle_gamma 90.00
_cell_formula_units_Z 4
_cell_length_a 15.0633(8)
_cell_length_b 8.5041(4)
_cell_length_c 14.8670(5)
_cell_measurement_reflns_used 58668
_cell_measurement_temperature 100(2)
_cell_measurement_theta_max 27.48
_cell_measurement_theta_min 1.00
_cell_volume 1841.39(15)
_computing_cell_refinement 'Denzo/Scalepack (Otwinowski & Minor, 1997)'
_computing_data_collection 'Collect (Bruker AXS BV, 1997-2008)'
_computing_data_reduction 'Denzo/Scalepack (Otwinowski & Minor, 1997)'
_computing_molecular_graphics 'Diamond v.3.1f (Brandenburg, 2008)'
_computing_publication_material 'SHELXL-97 (Sheldrick, 2008)'
_computing_structure_refinement 'SHELXL-97 (Sheldrick, 2008)'
_computing_structure_solution 'SHELXS-97 (Sheldrick, 2008)'
_diffrn_ambient_temperature 100(2)
_diffrn_detector_area_resol_mean 9
_diffrn_measured_fraction_theta_full 0.999
_diffrn_measured_fraction_theta_max 0.999
_diffrn_measurement_device '95mm CCD camera on \k-goniostat'
_diffrn_measurement_device_type 'Nonius KappaCCD'
_diffrn_measurement_method '\f scans and \w scans with \k offset'
_diffrn_radiation_monochromator 'horizontally mounted graphite crystal'
_diffrn_radiation_source 'fine-focus sealed tube'
_diffrn_radiation_type MoK\a
_diffrn_radiation_wavelength 0.71073
_diffrn_reflns_av_R_equivalents 0.0608
_diffrn_reflns_av_sigmaI/netI 0.0283
_diffrn_reflns_limit_h_max 17
_diffrn_reflns_limit_h_min -17
_diffrn_reflns_limit_k_max 10
_diffrn_reflns_limit_k_min -10
_diffrn_reflns_limit_l_max 17
_diffrn_reflns_limit_l_min -17
_diffrn_reflns_number 31328
_diffrn_reflns_theta_full 25.02
_diffrn_reflns_theta_max 25.02
_diffrn_reflns_theta_min 2.77
_exptl_absorpt_coefficient_mu 8.212
_exptl_absorpt_correction_T_max 0.5650
_exptl_absorpt_correction_T_min 0.3426
_exptl_absorpt_correction_type multi-scan
_exptl_absorpt_process_details 'SADABS-2008/1 (Sheldrick, 2008)'
_exptl_crystal_colour yellow
_exptl_crystal_density_diffrn 2.107
_exptl_crystal_density_method 'not measured'
_exptl_crystal_description block
_exptl_crystal_F_000 1108
_exptl_crystal_size_max 0.15
_exptl_crystal_size_mid 0.07
_exptl_crystal_size_min 0.07
_refine_diff_density_max 4.186
_refine_diff_density_min -1.376
_refine_diff_density_rms 0.217
_refine_ls_extinction_method none
_refine_ls_goodness_of_fit_ref 1.134
_refine_ls_hydrogen_treatment constr
_refine_ls_matrix_type full
_refine_ls_number_parameters 211
_refine_ls_number_reflns 3235
_refine_ls_number_restraints 6
_refine_ls_restrained_S_all 1.133
_refine_ls_R_factor_all 0.0634
_refine_ls_R_factor_gt 0.0445
_refine_ls_shift/su_max 0.000
_refine_ls_shift/su_mean 0.000
_refine_ls_structure_factor_coef Fsqd
_refine_ls_weighting_details 'calc w=1/[\s^2^(Fo^2^)+(0.0308P)^2^+35.5039P] where P=(Fo^2^+2Fc^2^)/3'
_refine_ls_weighting_scheme calc
_refine_ls_wR_factor_gt 0.1015
_refine_ls_wR_factor_ref 0.1121
_reflns_number_gt 2376
_reflns_number_total 3235
_reflns_threshold_expression >2sigma(I)
_cod_data_source_file c2dt30986f.txt
_cod_data_source_block 4
_cod_original_cell_volume 1841.39(14)
_cod_original_sg_symbol_H-M 'P 21/c'
_cod_database_code 7029938

loop_
_symmetry_equiv_pos_as_xyz
'x, y, z'
'-x, y+1/2, -z+1/2'
'-x, -y, -z'
'x, -y-1/2, z-1/2'

loop_
_atom_site_label
_atom_site_type_symbol
_atom_site_fract_x
_atom_site_fract_y
_atom_site_fract_z
_atom_site_U_iso_or_equiv
_atom_site_adp_type
_atom_site_occupancy
_atom_site_symmetry_multiplicity
_atom_site_calc_flag
_atom_site_refinement_flags
Pt1 Pt 0.16974(2) 0.50062(6) 0.14749(2) 0.02603(15) Uani 1 1 d .
Cl1 Cl 0.28233(19) 0.6930(3) 0.18549(17) 0.0365(6) Uani 1 1 d .
Cl2 Cl 0.28231(18) 0.3097(3) 0.15701(17) 0.0335(6) Uani 1 1 d .
Cl3 Cl 0.05793(18) 0.3076(3) 0.10883(17) 0.0318(6) Uani 1 1 d .
Cl4 Cl 0.05720(19) 0.6878(3) 0.14376(17) 0.0344(6) Uani 1 1 d .
O1 O 0.4013(8) 1.0698(15) -0.0732(8) 0.079(3) Uani 1 1 d .
O2 O 0.5126(9) 1.0261(17) -0.1475(9) 0.099(5) Uani 1 1 d .
N2 N 0.1784(6) 0.4676(10) 0.2819(5) 0.0316(17) Uani 1 1 d U
N1 N 0.1520(6) 0.5447(11) 0.0118(6) 0.033(2) Uani 1 1 d .
H1 H 0.0970 0.5610 -0.0134 0.00(2) Uiso 1 1 d R
N3 N 0.2975(6) 0.5315(13) -0.0095(6) 0.044(3) Uani 1 1 d .
N4 N 0.4512(10) 0.9773(18) -0.1126(7) 0.074(4) Uani 1 1 d .
C10 C 0.1752(8) 0.4316(14) 0.3563(6) 0.0321(17) Uani 1 1 d U
C11 C 0.1752(9) 0.3894(15) 0.4508(7) 0.043(3) Uani 1 1 d .
H11A H 0.2382 0.3587 0.4851 0.051 Uiso 1 1 calc R
H11B H 0.1346 0.2975 0.4495 0.051 Uiso 1 1 calc R
C12 C 0.1437(11) 0.5207(15) 0.5003(8) 0.055(4) Uani 1 1 d .
H12A H 0.1847 0.6110 0.5032 0.082 Uiso 1 1 calc R
H12B H 0.1444 0.4873 0.5636 0.082 Uiso 1 1 calc R
H12C H 0.0811 0.5505 0.4670 0.082 Uiso 1 1 calc R
C1 C 0.2081(8) 0.5610(15) -0.0400(7) 0.040(3) Uani 1 1 d .
C2 C 0.1695(8) 0.6086(13) -0.1413(7) 0.033(3) Uani 1 1 d .
H2A H 0.2091 0.6910 -0.1578 0.039 Uiso 1 1 calc R
H2B H 0.1074 0.6538 -0.1491 0.039 Uiso 1 1 calc R
C3 C 0.1638(9) 0.4688(15) -0.2074(7) 0.047(3) Uani 1 1 d .
H3A H 0.2255 0.4265 -0.2017 0.070 Uiso 1 1 calc R
H3B H 0.1375 0.5035 -0.2716 0.070 Uiso 1 1 calc R
H3C H 0.1247 0.3870 -0.1913 0.070 Uiso 1 1 calc R
C4 C 0.3643(8) 0.5914(19) -0.0557(8) 0.048(3) Uani 1 1 d .
C5 C 0.3788(9) 0.750(2) -0.0564(9) 0.059(4) Uani 1 1 d .
H5 H 0.3473 0.8192 -0.0252 0.070 Uiso 1 1 calc R
C6 C 0.4418(9) 0.808(2) -0.1048(9) 0.059(4) Uani 1 1 d .
C7 C 0.4895(10) 0.711(2) -0.1463(10) 0.068(5) Uani 1 1 d .
H7 H 0.5327 0.7535 -0.1765 0.081 Uiso 1 1 calc R
C8 C 0.4755(10) 0.549(2) -0.1452(9) 0.068(5) Uani 1 1 d .
H8 H 0.5084 0.4801 -0.1755 0.082 Uiso 1 1 calc R
C9 C 0.4125(9) 0.487(2) -0.0990(9) 0.060(4) Uani 1 1 d .
H9 H 0.4027 0.3771 -0.0972 0.072 Uiso 1 1 calc R

loop_
_atom_site_aniso_label
_atom_site_aniso_U_11
_atom_site_aniso_U_22
_atom_site_aniso_U_33
_atom_site_aniso_U_23
_atom_site_aniso_U_13
_atom_site_aniso_U_12
Pt1 0.0306(2) 0.0317(2) 0.0168(2) -0.00037(16) 0.00773(14) 0.0002(2)
Cl1 0.0379(15) 0.0392(16) 0.0312(13) -0.0039(12) 0.0068(11) -0.0063(13)
Cl2 0.0339(15) 0.0372(16) 0.0293(13) 0.0022(11) 0.0082(11) 0.0056(12)
Cl3 0.0325(14) 0.0347(15) 0.0287(12) 0.0008(11) 0.0085(10) -0.0007(12)
Cl4 0.0402(15) 0.0367(16) 0.0277(12) -0.0005(11) 0.0112(11) 0.0053(13)
O1 0.083(8) 0.090(9) 0.060(7) -0.015(6) 0.011(6) -0.010(7)
O2 0.093(9) 0.118(11) 0.086(8) 0.035(8) 0.022(7) -0.045(8)
N2 0.052(4) 0.033(4) 0.014(3) -0.012(3) 0.018(3) -0.002(3)
N1 0.025(5) 0.037(6) 0.034(5) 0.014(4) 0.002(4) 0.007(4)
N3 0.032(5) 0.075(8) 0.027(5) 0.002(5) 0.010(4) 0.006(5)
N4 0.090(10) 0.100(12) 0.020(5) 0.008(6) -0.007(6) -0.033(9)
C10 0.053(4) 0.033(4) 0.015(3) -0.011(3) 0.017(3) -0.003(3)
C11 0.068(9) 0.042(7) 0.020(5) -0.001(5) 0.016(5) 0.004(6)
C12 0.115(12) 0.037(8) 0.026(6) 0.009(5) 0.042(7) 0.004(8)
C1 0.048(7) 0.047(7) 0.025(5) -0.002(5) 0.011(5) -0.001(6)
C2 0.045(7) 0.032(6) 0.025(5) 0.004(5) 0.016(5) 0.003(5)
C3 0.060(8) 0.057(9) 0.024(5) -0.005(5) 0.011(5) -0.005(6)
C4 0.038(7) 0.076(11) 0.032(6) 0.014(6) 0.010(5) 0.006(7)
C5 0.044(8) 0.096(13) 0.036(7) 0.016(7) 0.011(6) 0.006(8)
C6 0.045(8) 0.093(12) 0.038(7) 0.011(8) 0.009(6) -0.012(8)
C7 0.044(8) 0.115(16) 0.050(8) 0.013(9) 0.022(7) -0.001(9)
C8 0.050(8) 0.119(16) 0.040(7) 0.005(8) 0.019(6) 0.016(9)
C9 0.048(7) 0.094(12) 0.039(7) 0.000(8) 0.014(6) 0.007(9)

loop_
_atom_type_symbol
_atom_type_description
_atom_type_scat_dispersion_real
_atom_type_scat_dispersion_imag
_atom_type_scat_source
C C 0.0033 0.0016 'International Tables Vol C Tables 4.2.6.8 and 6.1.1.4'
H H 0.0000 0.0000 'International Tables Vol C Tables 4.2.6.8 and 6.1.1.4'
N N 0.0061 0.0033 'International Tables Vol C Tables 4.2.6.8 and 6.1.1.4'
O O 0.0106 0.0060 'International Tables Vol C Tables 4.2.6.8 and 6.1.1.4'
Cl Cl 0.1484 0.1585 'International Tables Vol C Tables 4.2.6.8 and 6.1.1.4'
Pt Pt -1.7033 8.3905 'International Tables Vol C Tables 4.2.6.8 and 6.1.1.4'

loop_
_geom_angle_atom_site_label_1
_geom_angle_atom_site_label_2
_geom_angle_atom_site_label_3
_geom_angle
_geom_angle_publ_flag
N2 Pt1 N1 175.4(4) yes
N2 Pt1 Cl4 88.9(3) ?
N1 Pt1 Cl4 86.5(3) ?
N2 Pt1 Cl3 90.4(3) ?
N1 Pt1 Cl3 88.9(3) ?
Cl4 Pt1 Cl3 89.98(9) ?
N2 Pt1 Cl1 89.9(3) ?
N1 Pt1 Cl1 90.8(3) ?
Cl4 Pt1 Cl1 90.36(11) ?
Cl3 Pt1 Cl1 179.56(10) yes
N2 Pt1 Cl2 88.9(3) ?
N1 Pt1 Cl2 95.7(3) ?
Cl4 Pt1 Cl2 177.75(9) yes
Cl3 Pt1 Cl2 89.60(10) ?
Cl1 Pt1 Cl2 90.07(10) ?
C10 N2 Pt1 170.7(9) ?
C1 N1 Pt1 133.1(8) ?
C1 N1 H1 116.4 ?
Pt1 N1 H1 110.3 ?
C1 N3 C4 122.5(10) ?
O2 N4 O1 123.6(16) ?
O2 N4 C6 117.5(16) ?
O1 N4 C6 118.4(13) ?
N2 C10 C11 177.5(13) ?
C10 C11 C12 112.0(10) ?
C10 C11 H11A 109.2 ?
C12 C11 H11A 109.2 ?
C10 C11 H11B 109.2 ?
C12 C11 H11B 109.2 ?
H11A C11 H11B 107.9 ?
C11 C12 H12A 109.5 ?
C11 C12 H12B 109.5 ?
H12A C12 H12B 109.5 ?
C11 C12 H12C 109.5 ?
H12A C12 H12C 109.5 ?
H12B C12 H12C 109.5 ?
N1 C1 N3 122.5(10) ?
N1 C1 C2 118.4(10) ?
N3 C1 C2 119.0(10) ?
C1 C2 C3 111.9(9) ?
C1 C2 H2A 109.2 ?
C3 C2 H2A 109.2 ?
C1 C2 H2B 109.2 ?
C3 C2 H2B 109.2 ?
H2A C2 H2B 107.9 ?
C2 C3 H3A 109.5 ?
C2 C3 H3B 109.5 ?
H3A C3 H3B 109.5 ?
C2 C3 H3C 109.5 ?
H3A C3 H3C 109.5 ?
H3B C3 H3C 109.5 ?
C5 C4 C9 121.2(13) ?
C5 C4 N3 118.8(12) ?
C9 C4 N3 120.0(14) ?
C4 C5 C6 118.5(15) ?
C4 C5 H5 120.7 ?
C6 C5 H5 120.7 ?
C7 C6 C5 121.7(16) ?
C7 C6 N4 119.7(14) ?
C5 C6 N4 118.6(15) ?
C6 C7 C8 120.0(14) ?
C6 C7 H7 120.0 ?
C8 C7 H7 120.0 ?
C7 C8 C9 119.6(15) ?
C7 C8 H8 120.2 ?
C9 C8 H8 120.2 ?
C4 C9 C8 118.9(16) ?
C4 C9 H9 120.5 ?
C8 C9 H9 120.5 ?

loop_
_geom_bond_atom_site_label_1
_geom_bond_atom_site_label_2
_geom_bond_distance
_geom_bond_publ_flag
Pt1 N2 1.989(8) yes
Pt1 N1 2.001(8) yes
Pt1 Cl4 2.316(3) yes
Pt1 Cl3 2.317(3) yes
Pt1 Cl1 2.320(3) yes
Pt1 Cl2 2.326(3) yes
O1 N4 1.323(18) ?
O2 N4 1.241(17) ?
N2 C10 1.160(12) yes
N1 C1 1.288(14) yes
N1 H1 0.8300 ?
N3 C1 1.330(15) yes
N3 C4 1.449(15) ?
N4 C6 1.45(2) ?
C10 C11 1.449(14) ?
C11 C12 1.481(16) ?
C11 H11A 0.9900 ?
C11 H11B 0.9900 ?
C12 H12A 0.9800 ?
C12 H12B 0.9800 ?
C12 H12C 0.9800 ?
C1 C2 1.525(14) ?
C2 C3 1.531(15) ?
C2 H2A 0.9900 ?
C2 H2B 0.9900 ?
C3 H3A 0.9800 ?
C3 H3B 0.9800 ?
C3 H3C 0.9800 ?
C4 C5 1.36(2) ?
C4 C9 1.400(19) ?
C5 C6 1.419(18) ?
C5 H5 0.9500 ?
C6 C7 1.34(2) ?
C7 C8 1.40(2) ?
C7 H7 0.9500 ?
C8 C9 1.41(2) ?
C8 H8 0.9500 ?
C9 H9 0.9500 ?

loop_
_geom_hbond_atom_site_label_D
_geom_hbond_atom_site_label_H
_geom_hbond_atom_site_label_A
_geom_hbond_distance_DH
_geom_hbond_distance_HA
_geom_hbond_distance_DA
_geom_hbond_angle_DHA
_geom_hbond_site_symmetry_A
N1 H1 Cl3 0.83 2.65 3.450(9) 162.7 3_565
